data_7226297
loop_
_publ_author_name
'Choi, Eunkyung'
'Lee, Haeri'
'Noh, Tae Hwan'
'Jung, Ok-Sang'

_publ_section_title
;
 In situ crystalline transformation of bis(halo)mercury(ii) coordination
 polymers to ionic chloro-bridged-bis(halo)mercury(ii) species via UV
 irradiation in chloroform media
;
_journal_issue 37
_journal_name_full CrystEngComm
_journal_page_first 6997
_journal_paper_doi 10.1039/C6CE01378C
_journal_volume 18
_journal_year 2016
_chemical_formula_sum 'C14 H22 Br5 Cl Hg2 N2 Si2'
_chemical_formula_weight 1110.69
_space_group_crystal_system monoclinic
_space_group_IT_number 14
_space_group_name_Hall '-P 2yn'
_space_group_name_H-M_alt 'P 1 21/n 1'
_symmetry_space_group_name_Hall '-P 2yn'
_symmetry_space_group_name_H-M 'P 1 21/n 1'
_atom_sites_solution_hydrogens geom
_audit_creation_method SHELXL-2014/7
_audit_update_record
;
2016-06-15 deposited with the CCDC.
2016-08-12 downloaded from the CCDC.
;
_cell_angle_alpha 90
_cell_angle_beta 113.876(5)
_cell_angle_gamma 90
_cell_formula_units_Z 2
_cell_length_a 12.8706(7)
_cell_length_b 8.2506(5)
_cell_length_c 13.8348(10)
_cell_measurement_reflns_used 418
_cell_measurement_temperature 173(2)
_cell_measurement_theta_max 14.41
_cell_measurement_theta_min 2.95
_cell_volume 1343.40(16)
_computing_cell_refinement 'Bruker SAINT'
_computing_data_collection 'Bruker APEX2'
_computing_data_reduction 'Bruker SAINT'
_computing_molecular_graphics 'Bruker SHELXTL'
_computing_publication_material 'Bruker SHELXTL'
_computing_structure_refinement 'SHELXL-2014/7 (Sheldrick, 2014)'
_computing_structure_solution 'SHELXS-97 (Sheldrick, 2008)'
_diffrn_ambient_temperature 173(2)
_diffrn_measured_fraction_theta_full 1.000
_diffrn_measured_fraction_theta_max 0.999
_diffrn_measurement_device_type 'Bruker Breeze CCD'
_diffrn_measurement_method '\f and \w scans'
_diffrn_radiation_type MoK\a
_diffrn_radiation_wavelength 0.71073
_diffrn_reflns_av_R_equivalents 0.1378
_diffrn_reflns_av_unetI/netI 0.2640
_diffrn_reflns_Laue_measured_fraction_full 1.000
_diffrn_reflns_Laue_measured_fraction_max 0.999
_diffrn_reflns_limit_h_max 13
_diffrn_reflns_limit_h_min -15
_diffrn_reflns_limit_k_max 9
_diffrn_reflns_limit_k_min -10
_diffrn_reflns_limit_l_max 17
_diffrn_reflns_limit_l_min -14
_diffrn_reflns_number 11348
_diffrn_reflns_point_group_measured_fraction_full 1.000
_diffrn_reflns_point_group_measured_fraction_max 0.999
_diffrn_reflns_theta_full 25.242
_diffrn_reflns_theta_max 25.998
_diffrn_reflns_theta_min 1.825
_exptl_absorpt_coefficient_mu 19.043
_exptl_absorpt_correction_type multi-scan
_exptl_absorpt_process_details SADABS
_exptl_crystal_colour brown
_exptl_crystal_density_diffrn 2.746
_exptl_crystal_description block
_exptl_crystal_F_000 1000
_exptl_crystal_size_max 0.180
_exptl_crystal_size_mid 0.140
_exptl_crystal_size_min 0.130
_exptl_transmission_factor_max 0.084
_exptl_transmission_factor_min 0.051
_refine_diff_density_max 2.070
_refine_diff_density_min -1.817
_refine_diff_density_rms 0.308
_refine_ls_extinction_method none
_refine_ls_goodness_of_fit_ref 0.693
_refine_ls_hydrogen_treatment constr
_refine_ls_matrix_type full
_refine_ls_number_parameters 118
_refine_ls_number_reflns 2630
_refine_ls_number_restraints 0
_refine_ls_restrained_S_all 0.693
_refine_ls_R_factor_all 0.1226
_refine_ls_R_factor_gt 0.0594
_refine_ls_shift/su_max 0.000
_refine_ls_shift/su_mean 0.000
_refine_ls_structure_factor_coef Fsqd
_refine_ls_weighting_details 'w=1/[\s^2^(Fo^2^)+(0.0471P)^2^] where P=(Fo^2^+2Fc^2^)/3'
_refine_ls_weighting_scheme calc
_refine_ls_wR_factor_gt 0.1345
_refine_ls_wR_factor_ref 0.1436
_reflns_Friedel_coverage 0.000
_reflns_number_gt 982
_reflns_number_total 2630
_reflns_threshold_expression 'I > 2\s(I)'
_cod_data_source_file c6ce01378c2.cif
_cod_data_source_block 002-Br-hv
_cod_depositor_comments
;
The following automatic conversions were performed:

'_exptl_absorpt_correction_type' value 'Multi-scan' changed to
'multi-scan' according to
/usr/data/users/saulius/crontab/automatic-downloads/rss-feeds/RSC/lib/dictionaries/cif_core.dic
dictionary named 'cif_core.dic' version 2.4.2 from 2011-04-26.

Automatic conversion script
Id: cif_fix_values 4268 2015-11-12 08:31:59Z antanas 

 Adding full bibliography for 7226296--7226299.cif.
;
_cod_original_cell_volume 1343.40(15)
_cod_database_code 7226297
_shelx_shelxl_version_number 2014/7
_shelx_space_group_comment
; 
The symmetry employed for this shelxl refinement is uniquely defined 
by the following loop, which should always be used as a source of 
symmetry information in preference to the above space-group names. 
They are only intended as comments. 
;
_shelx_estimated_absorpt_t_min 0.131
_shelx_estimated_absorpt_t_max 0.191

loop_
_space_group_symop_operation_xyz
'x, y, z'
'-x+1/2, y+1/2, -z+1/2'
'-x, -y, -z'
'x-1/2, -y-1/2, z-1/2'

loop_
_atom_site_label
_atom_site_type_symbol
_atom_site_fract_x
_atom_site_fract_y
_atom_site_fract_z
_atom_site_U_iso_or_equiv
_atom_site_adp_type
_atom_site_occupancy
_atom_site_site_symmetry_order
_atom_site_calc_flag
_atom_site_refinement_flags_posn
_atom_site_refinement_flags_adp
_atom_site_refinement_flags_occupancy
Hg1 Hg 0.55788(8) 0.41623(10) 0.14312(7) 0.0522(3) Uani 1 1 d . . .
Br1 Br 0.4608(2) 0.5211(3) 0.25487(19) 0.0598(7) Uani 1 1 d . . .
Br2 Br 0.7019(2) 0.2026(3) 0.15274(19) 0.0652(8) Uani 1 1 d . . .
X3 Br 0.3754(2) 0.3410(3) -0.0468(2) 0.0312(7) Uani 0.5 1 d . . P
X3' Cl 0.3754(2) 0.3410(3) -0.0468(2) 0.0312(7) Uani 0.5 1 d . . P
Si1 Si 0.0098(5) 0.6191(6) 0.0484(5) 0.0420(15) Uani 1 1 d . . .
N1 N -0.0518(15) 0.4086(18) 0.2881(14) 0.049(5) Uani 1 1 d . . .
H1B H -0.1080 0.3519 0.2918 0.059 Uiso 1 1 calc R U .
C1 C -0.0662(16) 0.470(2) 0.1933(16) 0.040(5) Uani 1 1 d . . .
H1A H -0.1363 0.4571 0.1338 0.048 Uiso 1 1 calc R U .
C2 C 0.0228(15) 0.553(2) 0.1843(14) 0.029(5) Uani 1 1 d . . .
C3 C 0.1183(15) 0.572(2) 0.2728(16) 0.046(6) Uani 1 1 d . . .
H3A H 0.1808 0.6278 0.2685 0.055 Uiso 1 1 calc R U .
C4 C 0.1283(19) 0.512(2) 0.3713(17) 0.046(6) Uani 1 1 d . . .
H4A H 0.1953 0.5312 0.4331 0.055 Uiso 1 1 calc R U .
C5 C 0.0411(17) 0.428(2) 0.3764(16) 0.042(5) Uani 1 1 d . . .
H5A H 0.0459 0.3826 0.4413 0.050 Uiso 1 1 calc R U .
C6 C -0.1152(16) 0.757(3) -0.0065(18) 0.072(8) Uani 1 1 d . . .
H6A H -0.1844 0.6969 -0.0160 0.087 Uiso 1 1 calc R U .
H6B H -0.1054 0.8472 0.0425 0.087 Uiso 1 1 calc R U .
H6C H -0.1217 0.7994 -0.0749 0.087 Uiso 1 1 calc R U .
C7 C 0.1427(15) 0.732(2) 0.0670(17) 0.051(6) Uani 1 1 d . . .
H7A H 0.2080 0.6583 0.0958 0.062 Uiso 1 1 calc R U .
H7B H 0.1367 0.7741 -0.0013 0.062 Uiso 1 1 calc R U .
H7C H 0.1531 0.8219 0.1161 0.062 Uiso 1 1 calc R U .

loop_
_atom_site_aniso_label
_atom_site_aniso_U_11
_atom_site_aniso_U_22
_atom_site_aniso_U_33
_atom_site_aniso_U_23
_atom_site_aniso_U_13
_atom_site_aniso_U_12
Hg1 0.0494(6) 0.0532(6) 0.0558(6) 0.0008(5) 0.0233(4) -0.0036(5)
Br1 0.0826(18) 0.0444(15) 0.0696(17) 0.0003(12) 0.0485(14) -0.0069(12)
Br2 0.0514(16) 0.0589(16) 0.0716(18) 0.0096(12) 0.0108(13) -0.0036(12)
X3 0.0275(16) 0.0291(16) 0.0345(16) 0.0015(12) 0.0101(12) -0.0065(12)
X3' 0.0275(16) 0.0291(16) 0.0345(16) 0.0015(12) 0.0101(12) -0.0065(12)
Si1 0.035(3) 0.032(4) 0.056(4) 0.005(3) 0.016(3) 0.001(3)
N1 0.062(13) 0.035(11) 0.070(14) 0.000(10) 0.045(11) -0.013(10)
C1 0.031(12) 0.035(13) 0.054(15) 0.007(10) 0.017(10) 0.007(10)
C2 0.026(11) 0.026(12) 0.038(12) 0.002(9) 0.014(9) 0.013(9)
C3 0.025(12) 0.050(14) 0.056(15) 0.000(12) 0.010(10) -0.015(10)
C4 0.051(15) 0.039(14) 0.057(16) 0.005(11) 0.030(12) 0.015(11)
C5 0.037(13) 0.035(13) 0.045(13) 0.001(11) 0.008(11) 0.006(11)
C6 0.028(13) 0.086(18) 0.083(18) 0.027(14) 0.002(12) 0.024(13)
C7 0.040(13) 0.036(13) 0.085(17) 0.008(12) 0.033(12) -0.018(11)

loop_
_atom_type_symbol
_atom_type_description
_atom_type_scat_dispersion_real
_atom_type_scat_dispersion_imag
_atom_type_scat_source
C C 0.0033 0.0016 'International Tables Vol C Tables 4.2.6.8 and 6.1.1.4'
H H 0.0000 0.0000 'International Tables Vol C Tables 4.2.6.8 and 6.1.1.4'
Br Br -0.2901 2.4595 'International Tables Vol C Tables 4.2.6.8 and 6.1.1.4'
Cl Cl 0.1484 0.1585 'International Tables Vol C Tables 4.2.6.8 and 6.1.1.4'
Hg Hg -2.3894 9.2266 'International Tables Vol C Tables 4.2.6.8 and 6.1.1.4'
N N 0.0061 0.0033 'International Tables Vol C Tables 4.2.6.8 and 6.1.1.4'
Si Si 0.0817 0.0704 'International Tables Vol C Tables 4.2.6.8 and 6.1.1.4'

loop_
_geom_angle_atom_site_label_1
_geom_angle_atom_site_label_2
_geom_angle_atom_site_label_3
_geom_angle
_geom_angle_site_symmetry_1
_geom_angle_site_symmetry_3
Br1 Hg1 Br2 138.50(9) . .
Br1 Hg1 X3' 112.46(8) . 3_665
Br2 Hg1 X3' 99.73(8) . 3_665
Br1 Hg1 X3 112.46(8) . 3_665
Br2 Hg1 X3 99.73(8) . 3_665
X3' Hg1 X3 0.0 3_665 3_665
Br1 Hg1 X3 102.60(8) . .
Br2 Hg1 X3 102.38(8) . .
X3' Hg1 X3 90.8 3_665 .
X3 Hg1 X3 90.85(8) 3_665 .
Hg1 X3 Hg1 89.15(8) 3_665 .
C6 Si1 C7 110.1(9) . .
C6 Si1 C2 107.1(9) . .
C7 Si1 C2 107.3(9) . .
C6 Si1 Si1 113.9(8) . 3_565
C7 Si1 Si1 112.2(7) . 3_565
C2 Si1 Si1 105.7(6) . 3_565
C5 N1 C1 124.7(18) . .
C5 N1 H1B 117.7 . .
C1 N1 H1B 117.7 . .
N1 C1 C2 118.7(18) . .
N1 C1 H1A 120.6 . .
C2 C1 H1A 120.6 . .
C3 C2 C1 117.4(18) . .
C3 C2 Si1 123.2(15) . .
C1 C2 Si1 119.2(14) . .
C2 C3 C4 122.1(19) . .
C2 C3 H3A 118.9 . .
C4 C3 H3A 118.9 . .
C5 C4 C3 119(2) . .
C5 C4 H4A 120.6 . .
C3 C4 H4A 120.6 . .
N1 C5 C4 118(2) . .
N1 C5 H5A 120.9 . .
C4 C5 H5A 120.9 . .
Si1 C6 H6A 109.5 . .
Si1 C6 H6B 109.5 . .
H6A C6 H6B 109.5 . .
Si1 C6 H6C 109.5 . .
H6A C6 H6C 109.5 . .
H6B C6 H6C 109.5 . .
Si1 C7 H7A 109.5 . .
Si1 C7 H7B 109.5 . .
H7A C7 H7B 109.5 . .
Si1 C7 H7C 109.5 . .
H7A C7 H7C 109.5 . .
H7B C7 H7C 109.5 . .

loop_
_geom_bond_atom_site_label_1
_geom_bond_atom_site_label_2
_geom_bond_distance
_geom_bond_site_symmetry_2
Hg1 Br1 2.502(2) .
Hg1 Br2 2.522(3) .
Hg1 X3' 2.730(3) 3_665
Hg1 X3 2.730(3) 3_665
Hg1 X3 2.795(3) .
X3 Hg1 2.730(3) 3_665
Si1 C6 1.864(18) .
Si1 C7 1.871(17) .
Si1 C2 1.901(18) .
Si1 Si1 2.332(11) 3_565
N1 C5 1.33(2) .
N1 C1 1.35(2) .
N1 H1B 0.8800 .
C1 C2 1.38(2) .
C1 H1A 0.9500 .
C2 C3 1.35(2) .
C3 C4 1.40(2) .
C3 H3A 0.9500 .
C4 C5 1.35(3) .
C4 H4A 0.9500 .
C5 H5A 0.9500 .
C6 H6A 0.9800 .
C6 H6B 0.9800 .
C6 H6C 0.9800 .
C7 H7A 0.9800 .
C7 H7B 0.9800 .
C7 H7C 0.9800 .

loop_
_geom_torsion_atom_site_label_1
_geom_torsion_atom_site_label_2
_geom_torsion_atom_site_label_3
_geom_torsion_atom_site_label_4
_geom_torsion
C5 N1 C1 C2 3(3)
N1 C1 C2 C3 -2(3)
N1 C1 C2 Si1 173.1(13)
C1 C2 C3 C4 0(3)
Si1 C2 C3 C4 -175.7(14)
C2 C3 C4 C5 3(3)
C1 N1 C5 C4 -1(3)
C3 C4 C5 N1 -2(3)
